data_4511431
loop_
_publ_author_name
'Sakurai, Rumiko'
'Yuzawa, Atsushi'
'Sakai, Kenichi'
'Hirayama, Noriaki'

_publ_section_title
;
 Dielectrically Controlled Enantiomeric Resolution (DCR) of (R)- and
 (S)-2-Methylpyrrolidine by (R,R)-Tartaric Acid
;
_journal_issue 7
_journal_name_full 'Crystal Growth &amp; Design'
_journal_page_first 1606
_journal_paper_doi 10.1021/cg060041s
_journal_volume 6
_journal_year 2006
_chemical_formula_moiety 'C9 H17 N O6 '
_chemical_formula_sum 'C9 H17 N O6'
_chemical_formula_weight 235.24
_space_group_IT_number 4
_symmetry_cell_setting monoclinic
_symmetry_Int_Tables_number 4
_symmetry_space_group_name_Hall 'P 2yb'
_symmetry_space_group_name_H-M 'P 1 21 1'
_cell_angle_alpha 90.0000
_cell_angle_beta 101.833(15)
_cell_angle_gamma 90.0000
_cell_formula_units_Z 2
_cell_length_a 4.9095(9)
_cell_length_b 17.009(3)
_cell_length_c 6.6979(11)
_cell_measurement_reflns_used 3998
_cell_measurement_temperature 293.1
_cell_measurement_theta_max 68.4
_cell_measurement_theta_min 5.2
_cell_volume 547.43(17)
_computing_cell_refinement PROCESS-AUTO
_computing_data_collection PROCESS-AUTO
_computing_data_reduction CrystalStructure
_computing_publication_material 'CrystalStructure 3.7.0'
_computing_structure_refinement CRYSTALS
_computing_structure_solution SIR92
_diffrn_detector_area_resol_mean 10.00
_diffrn_measured_fraction_theta_full 0.969
_diffrn_measured_fraction_theta_max 0.969
_diffrn_measurement_device_type 'Rigaku RAXIS-RAPID'
_diffrn_measurement_method \w
_diffrn_radiation_type 'Cu K\a'
_diffrn_radiation_wavelength 1.54187
_diffrn_reflns_av_R_equivalents 0.044
_diffrn_reflns_limit_h_max 5
_diffrn_reflns_limit_h_min -5
_diffrn_reflns_limit_k_max 20
_diffrn_reflns_limit_k_min -20
_diffrn_reflns_limit_l_max 8
_diffrn_reflns_limit_l_min -8
_diffrn_reflns_number 4147
_diffrn_reflns_theta_full 68.23
_diffrn_reflns_theta_max 68.23
_exptl_absorpt_coefficient_mu 1.033
_exptl_absorpt_correction_T_max 0.902
_exptl_absorpt_correction_T_min 0.520
_exptl_absorpt_correction_type multi-scan
_exptl_absorpt_process_details
;
    Higashi, T. (1995). Program for Absorption Correction.
    Rigaku Corporation, Tokyo, Japan.
;
_exptl_crystal_colour colorless
_exptl_crystal_density_diffrn 1.427
_exptl_crystal_density_method 'not measured'
_exptl_crystal_description platelet
_exptl_crystal_F_000 252.00
_exptl_crystal_preparation methanol
_exptl_crystal_size_max 0.25
_exptl_crystal_size_mid 0.20
_exptl_crystal_size_min 0.10
_refine_diff_density_max 0.23
_refine_diff_density_min -0.24
_refine_ls_extinction_coef 10(4)
_refine_ls_extinction_method 'Larson (1970) Crystallographic Computing eq. 22'
_refine_ls_goodness_of_fit_ref 0.781
_refine_ls_number_parameters 166
_refine_ls_number_reflns 705
_refine_ls_R_factor_gt 0.0484
_refine_ls_shift/su_max 0.0000
_refine_ls_structure_factor_coef Fsqd
_refine_ls_weighting_details 'w = 1/[0.0010Fo^2^ + 3.0000\s(Fo^2^) + 0.5000]/(4Fo^2^)'
_refine_ls_weighting_scheme calc
_refine_ls_wR_factor_ref 0.1107
_reflns_number_gt 702
_reflns_number_total 1777
_reflns_threshold_expression F^2^>2.0\s(F^2^)
_cod_data_source_file cg060041ssi20060122_090537.cif
_cod_data_source_block '_(R)-2-methylpyrrolidine:(R,R)-tartaric_acid'
_cod_original_cell_volume 547.41(16)
_cod_original_formula_sum 'C9 H17 N O6 '
_cod_database_code 4511431

loop_
_symmetry_equiv_pos_site_id
_symmetry_equiv_pos_as_xyz
1 +X,+Y,+Z
2 -X,1/2+Y,-Z

loop_
_atom_site_label
_atom_site_type_symbol
_atom_site_fract_x
_atom_site_fract_y
_atom_site_fract_z
_atom_site_U_iso_or_equiv
_atom_site_adp_type
_atom_site_occupancy
_atom_site_symmetry_multiplicity
_atom_site_calc_flag
_atom_site_refinement_flags
O2 O 0.4029(9) 0.6282(3) 0.9432(7) 0.0448(14) Uani 1.00 1 d .
O1 O 0.5726(10) 0.7457(2) 0.8798(7) 0.0471(14) Uani 1.00 1 d .
O3 O -0.0278(11) 0.6428(3) 0.6298(8) 0.0455(15) Uani 1.00 1 d .
O4 O 0.4229(10) 0.6761(3) 0.4224(8) 0.0456(15) Uani 1.00 1 d .
O5 O -0.0170(10) 0.7173(3) 0.1522(7) 0.0486(14) Uani 1.00 1 d .
O6 O -0.1424(11) 0.8135(3) 0.3427(8) 0.0566(17) Uani 1.00 1 d .
N1 N 0.9084(17) 0.5411(3) 0.9747(10) 0.0458(19) Uani 1.00 1 d .
C1 C 0.8321(18) 0.4673(4) 0.8543(12) 0.053(2) Uani 1.00 1 d .
C2 C 0.767(2) 0.4110(5) 1.0124(16) 0.097(4) Uani 1.00 1 d .
C3 C 0.951(2) 0.4328(5) 1.2032(17) 0.096(3) Uani 1.00 1 d .
C4 C 1.022(2) 0.5174(5) 1.1944(12) 0.069(2) Uani 1.00 1 d .
C5 C 0.601(2) 0.4780(6) 0.6752(15) 0.076(3) Uani 1.00 1 d .
C6 C 0.3896(14) 0.6913(4) 0.8463(9) 0.0360(19) Uani 1.00 1 d .
C7 C 0.1488(13) 0.7088(4) 0.6725(9) 0.0342(18) Uani 1.00 1 d .
C8 C 0.2561(13) 0.7368(4) 0.4821(9) 0.0368(17) Uani 1.00 1 d .
C9 C 0.0101(13) 0.7594(4) 0.3147(10) 0.040(2) Uani 1.00 1 d .
H(1) H 0.9909 0.4493 0.8071 0.141 Uiso 1.00 1 c R
H(2) H 0.5790 0.4145 1.0203 0.388 Uiso 1.00 1 c R
H(3) H 0.8062 0.3576 0.9755 0.101 Uiso 1.00 1 c R
H(4) H 1.1170 0.4027 1.2250 0.256 Uiso 1.00 1 c R
H(5) H 0.8588 0.4235 1.3149 0.186 Uiso 1.00 1 c R
H(6) H 1.2162 0.5254 1.2315 0.189 Uiso 1.00 1 c R
H(7) H 0.9318 0.5470 1.2838 0.111 Uiso 1.00 1 c R
H(8) H 0.4776 0.5179 0.7059 0.060 Uiso 1.00 1 c R
H(9) H 0.6675 0.4934 0.5578 0.169 Uiso 1.00 1 c R
H(10) H 0.4985 0.4302 0.6472 0.126 Uiso 1.00 1 c R
H(11) H 0.0415 0.7507 0.7140 0.013 Uiso 1.00 1 c R
H(12) H 0.3711 0.7824 0.5177 0.024 Uiso 1.00 1 c R
H(13) H 0.768(18) 0.568(4) 0.963(11) 0.04(2) Uiso 1.00 1 c .
H(14) H 1.039(16) 0.571(4) 0.934(11) 0.04(2) Uiso 1.00 1 c .
H(15) H -0.163(15) 0.655(4) 0.571(11) 0.03(2) Uiso 1.00 1 c .
H(16) H 0.37(2) 0.669(6) 0.303(16) 0.09(3) Uiso 1.00 1 c .
H(17) H 0.75(2) 0.739(6) 1.042(15) 0.10(3) Uiso 1.00 1 c .

loop_
_atom_site_aniso_label
_atom_site_aniso_U_11
_atom_site_aniso_U_22
_atom_site_aniso_U_33
_atom_site_aniso_U_12
_atom_site_aniso_U_13
_atom_site_aniso_U_23
O(2) 0.039(2) 0.052(3) 0.042(2) 0.004(2) 0.005(2) 0.012(2)
O(1) 0.046(3) 0.051(3) 0.036(2) -0.008(2) -0.013(2) -0.000(2)
O(3) 0.036(3) 0.054(3) 0.043(2) -0.003(2) -0.001(2) 0.003(2)
O(4) 0.036(2) 0.063(3) 0.036(2) 0.008(2) 0.001(2) -0.002(2)
O(5) 0.046(3) 0.057(3) 0.036(2) 0.009(2) -0.005(2) -0.010(2)
O(6) 0.058(3) 0.059(3) 0.047(2) 0.024(2) -0.003(2) -0.004(2)
N(1) 0.043(4) 0.039(3) 0.055(4) 0.004(3) 0.011(3) 0.007(3)
C(1) 0.064(5) 0.033(4) 0.066(5) -0.005(3) 0.020(4) -0.009(3)
C(2) 0.177(12) 0.044(5) 0.077(6) -0.031(6) 0.042(8) 0.001(5)
C(3) 0.144(10) 0.061(6) 0.074(6) -0.025(6) 0.004(6) 0.028(5)
C(4) 0.086(6) 0.060(5) 0.057(5) -0.004(5) 0.002(4) 0.020(4)
C(5) 0.071(6) 0.065(5) 0.089(6) -0.015(4) 0.006(5) -0.029(5)
C(6) 0.034(3) 0.051(4) 0.021(2) 0.007(3) -0.000(2) -0.004(3)
C(7) 0.034(3) 0.037(3) 0.030(3) 0.001(3) 0.003(2) -0.001(2)
C(8) 0.034(3) 0.041(3) 0.033(3) -0.002(3) 0.001(2) -0.000(2)
C(9) 0.033(4) 0.055(5) 0.031(3) -0.004(3) 0.005(3) 0.003(3)

loop_
_atom_type_symbol
_atom_type_description
_atom_type_scat_dispersion_real
_atom_type_scat_dispersion_imag
_atom_type_scat_source
C C 0.018 0.009
;
International Tables for Crystallography
(1992, Vol. C, Tables 4.2.6.8 and 6.1.1.4)
;
H H 0.000 0.000
;
International Tables for Crystallography
(1992, Vol. C, Table 6.1.1.4)
;
N N 0.031 0.018
;
International Tables for Crystallography
(1992, Vol. C, Tables 4.2.6.8 and 6.1.1.4)
;
O O 0.049 0.032
;
International Tables for Crystallography
(1992, Vol. C, Tables 4.2.6.8 and 6.1.1.4)
;

loop_
_geom_angle_atom_site_label_1
_geom_angle_atom_site_label_2
_geom_angle_atom_site_label_3
_geom_angle
C(1) N(1) C(4) 107.6(6)
N(1) C(1) C(2) 102.7(6)
N(1) C(1) C(5) 113.4(6)
C(2) C(1) C(5) 114.0(8)
C(1) C(2) C(3) 105.8(9)
C(2) C(3) C(4) 108.7(8)
N(1) C(4) C(3) 104.7(7)
O(2) C(6) O(1) 124.8(5)
O(2) C(6) C(7) 121.3(6)
O(1) C(6) C(7) 113.8(5)
O(3) C(7) C(6) 110.5(5)
O(3) C(7) C(8) 112.0(5)
C(6) C(7) C(8) 110.5(5)
O(4) C(8) C(7) 108.7(5)
O(4) C(8) C(9) 113.1(5)
C(7) C(8) C(9) 109.4(5)
O(5) C(9) O(6) 125.9(5)
O(5) C(9) C(8) 114.4(6)
O(6) C(9) C(8) 119.7(6)
C(6) O(1) H(17) 115(5)
C(7) O(3) H(15) 110(5)
C(8) O(4) H(16) 108(7)
C(1) N(1) H(13) 108(5)
C(1) N(1) H(14) 115(4)
C(4) N(1) H(13) 112(5)
C(4) N(1) H(14) 107(4)
H(13) N(1) H(14) 107(7)
N(1) C(1) H(1) 108.6
C(2) C(1) H(1) 109.5
C(5) C(1) H(1) 108.4
C(1) C(2) H(2) 110.7
C(1) C(2) H(3) 109.5
C(3) C(2) H(2) 112.1
C(3) C(2) H(3) 110.0
H(2) C(2) H(3) 108.8
C(2) C(3) H(4) 110.9
C(2) C(3) H(5) 109.5
C(4) C(3) H(4) 109.3
C(4) C(3) H(5) 110.0
H(4) C(3) H(5) 108.5
N(1) C(4) H(6) 111.5
N(1) C(4) H(7) 110.1
C(3) C(4) H(6) 111.1
C(3) C(4) H(7) 110.1
H(6) C(4) H(7) 109.3
C(1) C(5) H(8) 109.0
C(1) C(5) H(9) 111.4
C(1) C(5) H(10) 109.8
H(8) C(5) H(9) 108.9
H(8) C(5) H(10) 108.5
H(9) C(5) H(10) 109.2
O(3) C(7) H(11) 107.4
C(6) C(7) H(11) 108.2
C(8) C(7) H(11) 108.0
O(4) C(8) H(12) 108.2
C(7) C(8) H(12) 109.0
C(9) C(8) H(12) 108.4

loop_
_geom_bond_atom_site_label_1
_geom_bond_atom_site_label_2
_geom_bond_distance
O(2) C(6) 1.249(9)
O(1) C(6) 1.277(8)
O(3) C(7) 1.412(8)
O(4) C(8) 1.424(9)
O(5) C(9) 1.286(8)
O(6) C(9) 1.225(9)
N(1) C(1) 1.497(10)
N(1) C(4) 1.517(10)
C(1) C(2) 1.510(14)
C(1) C(5) 1.485(12)
C(2) C(3) 1.454(15)
C(3) C(4) 1.485(13)
C(6) C(7) 1.509(8)
C(7) C(8) 1.551(9)
C(8) C(9) 1.519(8)
O(1) H(17) 1.24(9)
O(3) H(15) 0.73(6)
O(4) H(16) 0.79(10)
N(1) H(13) 0.82(8)
N(1) H(14) 0.90(8)
C(1) H(1) 0.950
C(2) H(2) 0.937
C(2) H(3) 0.971
C(3) H(4) 0.948
C(3) H(5) 0.964
C(4) H(6) 0.946
C(4) H(7) 0.956
C(5) H(8) 0.957
C(5) H(9) 0.949
C(5) H(10) 0.954
C(7) H(11) 0.961
C(8) H(12) 0.961

loop_
_geom_torsion_atom_site_label_1
_geom_torsion_atom_site_label_2
_geom_torsion_atom_site_label_3
_geom_torsion_atom_site_label_4
_geom_torsion
C(1) N(1) C(4) C(3) -11.9(10)
C(4) N(1) C(1) C(2) 27.3(10)
C(4) N(1) C(1) C(5) 150.8(8)
N(1) C(1) C(2) C(3) -32.9(11)
C(5) C(1) C(2) C(3) -156.0(9)
C(1) C(2) C(3) C(4) 26.6(13)
C(2) C(3) C(4) N(1) -9.2(13)
O(2) C(6) C(7) O(3) -5.7(9)
O(2) C(6) C(7) C(8) -130.3(7)
O(1) C(6) C(7) O(3) 173.4(6)
O(1) C(6) C(7) C(8) 48.8(8)
O(3) C(7) C(8) O(4) -63.7(6)
O(3) C(7) C(8) C(9) 60.2(7)
C(6) C(7) C(8) O(4) 60.0(6)
C(6) C(7) C(8) C(9) -176.1(5)
O(4) C(8) C(9) O(5) 4.0(9)
O(4) C(8) C(9) O(6) -176.4(6)
C(7) C(8) C(9) O(5) -117.3(6)
C(7) C(8) C(9) O(6) 62.3(8)
